data_4060494
_journal_name_full Organometallics
_journal_paper_doi 10.1021/om050010e
_journal_year 2005
_chemical_formula_moiety ' C72 H92 B1 F24.00 N8 Rh1 Si4 '
_chemical_formula_sum 'C72 H92 B F24 N8 Rh Si4'
_chemical_formula_weight 1751.59
_space_group_IT_number 15
_symmetry_cell_setting monoclinic
_symmetry_space_group_name_Hall '-C 2yc'
_symmetry_space_group_name_H-M 'C 1 2/c 1'
_cell_angle_alpha 90
_cell_angle_beta 108.762(8)
_cell_angle_gamma 90
_cell_formula_units_Z 4
_cell_length_a 21.8271(15)
_cell_length_b 19.8107(15)
_cell_length_c 19.5029(16)
_cell_measurement_temperature 173
_cell_volume 7985.1(11)
_diffrn_ambient_temperature 173
_exptl_crystal_density_diffrn 1.457
_cod_depositor_comments
;
The following automatic conversions were performed:
'_symmetry_cell_setting' value 'Monoclinic ' changed to 'monoclinic'
according to '/home/saulius/struct/CIF-dictionaries/cif_core.dic'
dictionary named 'cif_core.dic' version 2.4.1 from 2010-06-29.

Automatic conversion script
Id: cif_fix_enum 1527 2010-12-29 10:47:43Z saulius 
;
_cod_original_sg_symbol_H-M 'C 2/c'
_cod_original_formula_sum ' C72 H92 B1 F24.00 N8 Rh1 Si4 '
_cod_database_code 4060494

loop_
_symmetry_equiv_pos_as_xyz
x,y,z
-x,-y,-z
x+1/2,y+1/2,z
-x+1/2,-y+1/2,-z
-x,y,-z+1/2
x,-y,z+1/2
-x+1/2,y+1/2,-z+1/2
x+1/2,-y+1/2,z+1/2

loop_
_atom_site_label
_atom_site_type_symbol
_atom_site_fract_x
_atom_site_fract_y
_atom_site_fract_z
_atom_site_U_iso_or_equiv
_atom_site_occupancy
_atom_site_adp_type
_atom_site_attached_hydrogens
Rh1 Rh 0.0000 0.461503(16) 0.2500 0.0188 1.0000 Uani .
Si1 Si -0.08098(3) 0.54057(4) 0.20600(3) 0.0212 1.0000 Uani .
Si2 Si 0.07619(3) 0.38153(4) 0.30388(4) 0.0210 1.0000 Uani .
N1 N -0.1571(1) 0.54819(12) 0.21541(12) 0.0258 1.0000 Uani .
N2 N -0.09681(11) 0.60750(12) 0.14538(12) 0.0269 1.0000 Uani .
N3 N 0.11545(11) 0.31487(11) 0.27812(12) 0.0249 1.0000 Uani .
N4 N 0.1262(1) 0.37494(11) 0.39303(11) 0.0242 1.0000 Uani .
C1 C -0.19267(14) 0.59795(16) 0.16892(17) 0.0343 1.0000 Uani .
C2 C -0.16013(14) 0.63018(16) 0.13151(17) 0.0334 1.0000 Uani .
C3 C -0.18964(13) 0.51000(15) 0.25991(15) 0.0269 1.0000 Uani .
C4 C -0.13851(14) 0.48028(15) 0.32590(15) 0.0312 1.0000 Uani .
C5 C -0.23261(15) 0.55709(17) 0.28676(18) 0.0383 1.0000 Uani .
C6 C -0.23120(14) 0.45448(17) 0.21333(17) 0.0368 1.0000 Uani .
C7 C -0.05745(13) 0.64597(15) 0.10851(15) 0.0292 1.0000 Uani .
C8 C -0.05434(19) 0.71973(17) 0.1312(2) 0.0533 1.0000 Uani .
C9 C -0.08801(18) 0.6397(2) 0.02660(18) 0.0526 1.0000 Uani .
C10 C 0.01030(15) 0.61799(17) 0.12954(19) 0.0405 1.0000 Uani .
C11 C 0.16802(14) 0.29446(15) 0.33707(16) 0.0303 1.0000 Uani .
C12 C 0.17410(13) 0.32697(15) 0.39894(15) 0.0304 1.0000 Uani .
C13 C 0.10247(13) 0.27291(14) 0.21110(15) 0.0271 1.0000 Uani .
C14 C 0.04290(16) 0.29795(17) 0.15284(16) 0.0393 1.0000 Uani .
C15 C 0.16040(16) 0.27696(19) 0.18390(19) 0.0437 1.0000 Uani .
C16 C 0.09127(17) 0.19953(16) 0.22947(18) 0.0393 1.0000 Uani .
C17 C 0.12645(14) 0.41053(15) 0.46094(14) 0.0287 1.0000 Uani .
C18 C 0.17797(14) 0.46535(17) 0.47779(16) 0.0369 1.0000 Uani .
C19 C 0.14087(18) 0.36004(17) 0.52339(16) 0.0410 1.0000 Uani .
C20 C 0.05987(15) 0.44035(16) 0.45025(15) 0.0333 1.0000 Uani .
B1 B 0.0000 -0.0366(2) 0.2500 0.0208 1.0000 Uani .
C21 C -0.00574(13) 0.01333(14) 0.18098(13) 0.0234 1.0000 Uani .
C22 C -0.06147(13) 0.05252(13) 0.15151(14) 0.0253 1.0000 Uani .
C23 C -0.07034(14) 0.09397(14) 0.09180(14) 0.0273 1.0000 Uani .
C24 C -0.02221(14) 0.10011(15) 0.06004(14) 0.0307 1.0000 Uani .
C25 C 0.03392(14) 0.06384(15) 0.08922(14) 0.0278 1.0000 Uani .
C26 C 0.04205(13) 0.02118(14) 0.14862(14) 0.0260 1.0000 Uani .
C27 C -0.13164(17) 0.13182(17) 0.05840(18) 0.0410 1.0000 Uani .
C28 C 0.08732(15) 0.07174(16) 0.05780(15) 0.0393 1.0000 Uani .
C29 C 0.06239(12) -0.08676(13) 0.26681(13) 0.0221 1.0000 Uani .
C30 C 0.06981(13) -0.12770(14) 0.21097(14) 0.0252 1.0000 Uani .
C31 C 0.12028(13) -0.17271(14) 0.22217(14) 0.0252 1.0000 Uani .
C32 C 0.16607(13) -0.18035(15) 0.29064(15) 0.0276 1.0000 Uani .
C33 C 0.15947(12) -0.14129(15) 0.34623(14) 0.0273 1.0000 Uani .
C34 C 0.10886(12) -0.09556(14) 0.33464(13) 0.0242 1.0000 Uani .
C35 C 0.12937(15) -0.21314(16) 0.16155(17) 0.0348 1.0000 Uani .
C36 C 0.20926(13) -0.14659(16) 0.41947(15) 0.0391 1.0000 Uani .
F1 F -0.1716(1) 0.13038(11) 0.09760(11) 0.0523 1.0000 Uani .
F2 F -0.12211(14) 0.19619(12) 0.04713(18) 0.0832 1.0000 Uani .
F3 F -0.16555(12) 0.10707(15) -0.00640(12) 0.0769 1.0000 Uani .
F4 F 0.06731(16) 0.0879(3) -0.01121(15) 0.0783 0.788(3) Uani .
F5 F 0.13255(17) 0.1126(2) 0.0936(2) 0.0695 0.788(3) Uani .
F6 F 0.11960(19) 0.01310(17) 0.0583(2) 0.0711 0.788(3) Uani .
F14 F 0.0868(7) 0.1368(5) 0.036(1) 0.0836 0.212(3) Uani .
F15 F 0.1434(4) 0.063(1) 0.1023(6) 0.1007 0.212(3) Uani .
F16 F 0.0838(7) 0.0377(8) 0.0034(7) 0.0907 0.212(3) Uani .
F7 F 0.07959(9) -0.21042(11) 0.10074(9) 0.0470 1.0000 Uani .
F8 F 0.13800(16) -0.27830(12) 0.17751(13) 0.0805 1.0000 Uani .
F9 F 0.18038(11) -0.19348(15) 0.14476(13) 0.0773 1.0000 Uani .
F10 F 0.2608(3) -0.1122(4) 0.4189(3) 0.0699 0.450(4) Uani .
F11 F 0.1951(4) -0.1176(6) 0.4723(3) 0.1066 0.450(4) Uani .
F12 F 0.2319(5) -0.2056(3) 0.4391(5) 0.1064 0.450(4) Uani .
F20 F 0.2430(4) -0.0941(3) 0.4422(4) 0.1396 0.550(4) Uani .
F21 F 0.1811(3) -0.1641(4) 0.4681(3) 0.0838 0.550(4) Uani .
F22 F 0.2487(3) -0.1975(3) 0.4254(3) 0.0687 0.550(4) Uani .
H11 H -0.23866(14) 0.60858(16) 0.16406(17) 0.0409 1.0000 Uiso .
H21 H -0.17945(14) 0.66734(16) 0.09654(17) 0.0396 1.0000 Uiso .
H41 H -0.16022(14) 0.45466(15) 0.35580(15) 0.0388 1.0000 Uiso .
H42 H -0.11195(14) 0.51757(15) 0.35552(15) 0.0388 1.0000 Uiso .
H43 H -0.10985(14) 0.44913(15) 0.30966(15) 0.0388 1.0000 Uiso .
H51 H -0.25404(15) 0.53079(17) 0.31646(18) 0.0483 1.0000 Uiso .
H52 H -0.20551(15) 0.59370(17) 0.31705(18) 0.0483 1.0000 Uiso .
H53 H -0.26636(15) 0.57754(17) 0.24431(18) 0.0483 1.0000 Uiso .
H61 H -0.25324(14) 0.42852(17) 0.24266(17) 0.0445 1.0000 Uiso .
H62 H -0.26446(14) 0.47519(17) 0.17063(17) 0.0445 1.0000 Uiso .
H63 H -0.20312(14) 0.42333(17) 0.19618(17) 0.0445 1.0000 Uiso .
H81 H -0.02803(19) 0.74572(17) 0.1067(2) 0.0677 1.0000 Uiso .
H82 H -0.09913(19) 0.73874(17) 0.1169(2) 0.0677 1.0000 Uiso .
H83 H -0.03385(19) 0.72319(17) 0.1849(2) 0.0677 1.0000 Uiso .
H91 H -0.06156(18) 0.6655(2) 0.00209(18) 0.0625 1.0000 Uiso .
H92 H -0.13292(18) 0.6585(2) 0.01165(18) 0.0625 1.0000 Uiso .
H93 H -0.08962(18) 0.5911(2) 0.01238(18) 0.0625 1.0000 Uiso .
H101 H 0.03607(15) 0.64415(17) 0.10451(19) 0.0505 1.0000 Uiso .
H102 H 0.03114(15) 0.62178(17) 0.18316(19) 0.0505 1.0000 Uiso .
H103 H 0.00862(15) 0.56947(17) 0.11490(19) 0.0505 1.0000 Uiso .
H111 H 0.19874(14) 0.25833(15) 0.33322(16) 0.0359 1.0000 Uiso .
H121 H 0.20973(13) 0.31764(15) 0.44514(15) 0.0347 1.0000 Uiso .
H141 H 0.03494(16) 0.26942(17) 0.10852(16) 0.0462 1.0000 Uiso .
H142 H 0.04954(16) 0.34592(17) 0.14088(16) 0.0462 1.0000 Uiso .
H143 H 0.00475(16) 0.29509(17) 0.17052(16) 0.0462 1.0000 Uiso .
H151 H 0.15186(16) 0.24898(19) 0.13912(19) 0.0573 1.0000 Uiso .
H152 H 0.16757(16) 0.32498(19) 0.17260(19) 0.0573 1.0000 Uiso .
H153 H 0.19979(16) 0.25958(19) 0.22206(19) 0.0573 1.0000 Uiso .
H161 H 0.08254(17) 0.17102(16) 0.18504(18) 0.0483 1.0000 Uiso .
H162 H 0.13068(17) 0.18235(16) 0.26776(18) 0.0483 1.0000 Uiso .
H163 H 0.05333(17) 0.19742(16) 0.24755(18) 0.0483 1.0000 Uiso .
H181 H 0.17867(14) 0.48958(17) 0.52302(16) 0.0423 1.0000 Uiso .
H182 H 0.16788(14) 0.49811(17) 0.43664(16) 0.0423 1.0000 Uiso .
H183 H 0.22123(14) 0.44438(17) 0.48477(16) 0.0423 1.0000 Uiso .
H191 H 0.14096(18) 0.38398(17) 0.56857(16) 0.0482 1.0000 Uiso .
H192 H 0.18421(18) 0.33903(17) 0.53097(16) 0.0482 1.0000 Uiso .
H193 H 0.10690(18) 0.32409(17) 0.51150(16) 0.0482 1.0000 Uiso .
H201 H 0.05988(15) 0.46414(16) 0.49547(15) 0.0405 1.0000 Uiso .
H202 H 0.04897(15) 0.47318(16) 0.40912(15) 0.0405 1.0000 Uiso .
H203 H 0.02697(15) 0.40335(16) 0.43911(15) 0.0405 1.0000 Uiso .
H221 H -0.09630(13) 0.05051(13) 0.17451(14) 0.0315 1.0000 Uiso .
H241 H -0.02810(14) 0.13006(15) 0.01712(14) 0.0369 1.0000 Uiso .
H261 H 0.08348(13) -0.00445(14) 0.16844(14) 0.0315 1.0000 Uiso .
H301 H 0.03734(13) -0.12398(14) 0.16146(14) 0.0296 1.0000 Uiso .
H321 H 0.20259(13) -0.21314(15) 0.29908(15) 0.0332 1.0000 Uiso .
H341 H 0.10563(12) -0.06806(14) 0.37633(13) 0.0290 1.0000 Uiso .

loop_
_atom_site_aniso_label
_atom_site_aniso_U_11
_atom_site_aniso_U_22
_atom_site_aniso_U_33
_atom_site_aniso_U_23
_atom_site_aniso_U_13
_atom_site_aniso_U_12
Rh1 0.01649(13) 0.02186(15) 0.01725(13) -0.0000 0.0044(1) -0.0000
Si1 0.0181(3) 0.0247(4) 0.0199(3) -0.0003(3) 0.0052(3) 0.0003(3)
Si2 0.0200(3) 0.0247(4) 0.0186(3) 0.0002(3) 0.0067(3) 0.0005(3)
N1 0.021(1) 0.0298(13) 0.028(1) 0.0006(9) 0.0089(8) 0.0015(9)
N2 0.0249(11) 0.0280(12) 0.0279(11) 0.0049(9) 0.0088(9) 0.0015(9)
N3 0.024(1) 0.0261(11) 0.025(1) -0.0018(9) 0.0089(9) 0.0021(9)
N4 0.025(1) 0.0264(11) 0.021(1) 0.0000(8) 0.0057(8) -0.0003(9)
C1 0.0241(13) 0.0363(16) 0.0420(16) 0.0069(13) 0.0101(12) 0.0076(12)
C2 0.0263(13) 0.0332(15) 0.0396(16) 0.0072(13) 0.0089(12) 0.0084(12)
C3 0.0243(12) 0.0308(14) 0.0297(13) -0.0019(11) 0.014(1) -0.0015(11)
C4 0.0296(13) 0.0395(16) 0.0283(13) 0.0003(11) 0.0144(11) 0.0010(12)
C5 0.0353(15) 0.0464(19) 0.0391(16) -0.0034(13) 0.0202(13) 0.0073(13)
C6 0.0300(13) 0.0410(18) 0.0402(15) -0.0050(14) 0.0126(12) -0.0089(13)
C7 0.0263(13) 0.0316(14) 0.0305(13) 0.0098(11) 0.0105(11) 0.0020(11)
C8 0.055(2) 0.0311(17) 0.083(3) 0.0060(18) 0.035(2) -0.0011(16)
C9 0.0474(19) 0.075(3) 0.0337(16) 0.0157(17) 0.0106(15) -0.0033(19)
C10 0.0319(15) 0.0447(18) 0.0500(18) 0.0182(15) 0.0204(14) 0.0036(13)
C11 0.0268(13) 0.0279(14) 0.0352(14) 0.0015(12) 0.0087(11) 0.0069(11)
C12 0.0259(13) 0.0318(15) 0.0290(13) 0.0034(11) 0.0023(11) 0.0046(11)
C13 0.0304(13) 0.0252(13) 0.0294(13) -0.0062(11) 0.0149(11) 0.0011(11)
C14 0.0441(17) 0.0441(18) 0.0272(14) -0.0083(13) 0.0079(13) 0.0104(14)
C15 0.0445(17) 0.052(2) 0.0463(18) -0.0089(16) 0.0314(15) -0.0024(16)
C16 0.0484(18) 0.0310(16) 0.0413(17) -0.0069(13) 0.0184(14) -0.0042(14)
C17 0.0328(14) 0.0322(14) 0.0190(12) 0.000(1) 0.006(1) -0.0016(12)
C18 0.0364(14) 0.0382(16) 0.0311(13) -0.0046(14) 0.0039(11) -0.0054(14)
C19 0.0554(19) 0.0430(18) 0.0227(13) 0.0042(13) 0.0100(13) -0.0025(16)
C20 0.0380(15) 0.0401(16) 0.0230(13) -0.0041(11) 0.0117(11) 0.0016(12)
B1 0.0206(15) 0.0262(18) 0.0158(15) -0.0000 0.0059(12) -0.0000
C21 0.0269(12) 0.0238(12) 0.0195(11) -0.0028(9) 0.0074(9) -0.003(1)
C22 0.0290(12) 0.0249(14) 0.0249(12) -0.0005(9) 0.013(1) 0.002(1)
C23 0.0331(13) 0.0239(13) 0.0234(12) -0.001(1) 0.007(1) 0.0022(11)
C24 0.0402(15) 0.0305(15) 0.0215(12) 0.0008(11) 0.0100(11) -0.0057(12)
C25 0.0306(13) 0.0344(14) 0.0199(12) -0.005(1) 0.010(1) -0.0090(11)
C26 0.0250(12) 0.0309(14) 0.0225(12) -0.003(1) 0.008(1) -0.004(1)
C27 0.0497(18) 0.0373(17) 0.0383(16) 0.0070(14) 0.0175(14) 0.0129(15)
C28 0.0418(16) 0.0487(19) 0.0318(15) 0.0002(14) 0.0179(13) -0.0083(15)
C29 0.0213(11) 0.0257(12) 0.0204(11) -0.001(1) 0.0084(9) -0.004(1)
C30 0.0237(12) 0.0287(14) 0.0218(12) -0.001(1) 0.005(1) -0.002(1)
C31 0.0245(12) 0.0254(13) 0.0279(13) -0.003(1) 0.011(1) -0.003(1)
C32 0.0205(12) 0.0329(14) 0.0297(13) 0.0010(11) 0.009(1) -0.0012(11)
C33 0.0208(12) 0.0347(15) 0.0253(12) 0.0025(11) 0.006(1) -0.0024(11)
C34 0.0233(12) 0.0305(14) 0.0187(11) -0.001(1) 0.0067(9) -0.003(1)
C35 0.0312(14) 0.0373(16) 0.0376(15) -0.0078(13) 0.0133(12) 0.0044(13)
C36 0.0313(15) 0.0517(19) 0.0296(14) 0.0016(14) 0.0033(12) 0.0080(14)
F1 0.0446(11) 0.0680(14) 0.0493(11) 0.016(1) 0.0221(9) 0.021(1)
F2 0.0984(19) 0.0403(13) 0.132(2) 0.0381(14) 0.0667(18) 0.0324(13)
F3 0.0631(14) 0.116(2) 0.0363(11) -0.0046(13) -0.006(1) 0.0449(15)
F4 0.0573(18) 0.154(4) 0.0319(14) 0.026(2) 0.0259(13) 0.008(2)
F5 0.0532(19) 0.094(3) 0.079(2) -0.050(2) 0.0463(17) -0.0431(18)
F6 0.079(2) 0.068(2) 0.095(3) -0.0017(19) 0.069(2) 0.0064(17)
F14 0.084(5) 0.051(5) 0.164(7) 0.039(6) 0.109(5) 0.011(5)
F15 0.026(4) 0.221(9) 0.057(6) 0.051(7) 0.015(4) 0.006(7)
F16 0.086(5) 0.130(7) 0.081(6) -0.079(6) 0.063(5) -0.065(6)
F7 0.042(1) 0.0653(13) 0.0315(9) -0.0172(9) 0.0084(8) 0.0047(9)
F8 0.140(2) 0.0443(13) 0.0518(13) -0.0099(11) 0.0233(15) 0.0309(15)
F9 0.0475(12) 0.128(2) 0.0715(15) -0.0535(16) 0.0408(12) -0.0303(14)
F10 0.040(3) 0.115(6) 0.039(3) -0.010(3) -0.009(2) -0.046(3)
F11 0.046(3) 0.239(7) 0.023(3) -0.040(5) -0.005(2) 0.054(5)
F12 0.141(5) 0.039(3) 0.074(5) 0.032(3) -0.058(5) -0.024(4)
F20 0.185(5) 0.045(3) 0.086(5) 0.010(3) -0.098(4) -0.037(4)
F21 0.045(3) 0.183(6) 0.018(2) 0.007(3) 0.0020(18) 0.013(4)
F22 0.060(3) 0.107(5) 0.032(2) 0.004(3) 0.004(2) 0.055(3)

loop_
_geom_bond_atom_site_label_1
_geom_bond_site_symmetry_1
_geom_bond_atom_site_label_2
_geom_bond_site_symmetry_2
_geom_bond_distance
_geom_bond_publ_flag
Rh1 . Si1 . 2.3105(8) yes
Rh1 . Si1 5_555 2.3105(8) yes
Rh1 . Si2 . 2.2925(8) yes
Rh1 . Si2 5_555 2.2925(8) yes
Si1 . N1 . 1.737(2) yes
Si1 . N2 . 1.736(2) yes
Si2 . N3 . 1.734(2) yes
Si2 . N4 . 1.735(2) yes
N1 . C1 . 1.394(4) yes
N1 . C3 . 1.492(3) yes
N2 . C2 . 1.395(4) yes
N2 . C7 . 1.494(3) yes
N3 . C11 . 1.398(3) yes
N3 . C13 . 1.497(3) yes
N4 . C12 . 1.390(4) yes
N4 . C17 . 1.499(3) yes
C1 . C2 . 1.333(4) yes
C1 . H11 . 1.000 no
C2 . H21 . 1.000 no
C3 . C4 . 1.525(4) yes
C3 . C5 . 1.530(4) yes
C3 . C6 . 1.526(4) yes
C4 . H41 . 1.000 no
C4 . H42 . 1.000 no
C4 . H43 . 1.000 no
C5 . H51 . 1.000 no
C5 . H52 . 1.000 no
C5 . H53 . 1.000 no
C6 . H61 . 1.000 no
C6 . H62 . 1.000 no
C6 . H63 . 1.000 no
C7 . C8 . 1.522(5) yes
C7 . C9 . 1.525(4) yes
C7 . C10 . 1.507(4) yes
C8 . H81 . 1.000 no
C8 . H82 . 1.000 no
C8 . H83 . 1.000 no
C9 . H91 . 1.000 no
C9 . H92 . 1.000 no
C9 . H93 . 1.000 no
C10 . H101 . 1.000 no
C10 . H102 . 1.000 no
C10 . H103 . 1.000 no
C11 . C12 . 1.336(4) yes
C11 . H111 . 1.000 no
C12 . H121 . 1.000 no
C13 . C14 . 1.509(4) yes
C13 . C15 . 1.523(4) yes
C13 . C16 . 1.536(4) yes
C14 . H141 . 1.000 no
C14 . H142 . 1.000 no
C14 . H143 . 1.000 no
C15 . H151 . 1.000 no
C15 . H152 . 1.000 no
C15 . H153 . 1.000 no
C16 . H161 . 1.000 no
C16 . H162 . 1.000 no
C16 . H163 . 1.000 no
C17 . C18 . 1.521(4) yes
C17 . C19 . 1.529(4) yes
C17 . C20 . 1.520(4) yes
C18 . H181 . 1.000 no
C18 . H182 . 1.000 no
C18 . H183 . 1.000 no
C19 . H191 . 1.000 no
C19 . H192 . 1.000 no
C19 . H193 . 1.000 no
C20 . H201 . 1.000 no
C20 . H202 . 1.000 no
C20 . H203 . 1.000 no
B1 . C21 . 1.642(4) yes
B1 . C21 5_555 1.642(4) yes
B1 . C29 . 1.632(4) yes
B1 . C29 5_555 1.632(4) yes
C21 . C22 . 1.401(4) yes
C21 . C26 . 1.391(4) yes
C22 . C23 . 1.387(4) yes
C22 . H221 . 1.000 no
C23 . C24 . 1.386(4) yes
C23 . C27 . 1.489(4) yes
C24 . C25 . 1.376(4) yes
C24 . H241 . 1.000 no
C25 . C26 . 1.399(4) yes
C25 . C28 . 1.489(4) yes
C26 . H261 . 1.000 no
C27 . F1 . 1.331(4) yes
C27 . F2 . 1.322(4) yes
C27 . F3 . 1.336(4) yes
C28 . F4 . 1.314(4) yes
C28 . F5 . 1.294(4) yes
C28 . F6 . 1.357(4) yes
C28 . F14 . 1.354(7) yes
C28 . F15 . 1.265(8) yes
C28 . F16 . 1.239(7) yes
C29 . C30 . 1.408(4) yes
C29 . C34 . 1.395(3) yes
C30 . C31 . 1.379(4) yes
C30 . H301 . 1.000 no
C31 . C32 . 1.395(4) yes
C31 . C35 . 1.493(4) yes
C32 . C33 . 1.377(4) yes
C32 . H321 . 1.000 no
C33 . C34 . 1.390(4) yes
C33 . C36 . 1.495(4) yes
C34 . H341 . 1.000 no
C35 . F7 . 1.327(4) yes
C35 . F8 . 1.327(4) yes
C35 . F9 . 1.316(4) yes
C36 . F10 . 1.319(5) yes
C36 . F11 . 1.300(6) yes
C36 . F12 . 1.279(7) yes
C36 . F20 . 1.269(6) yes
C36 . F21 . 1.332(5) yes
C36 . F22 . 1.307(5) yes
F4 . F14 . 1.316(15) yes
F4 . F16 . 1.064(17) yes
F5 . F14 . 1.325(15) yes
F5 . F15 . 1.014(17) yes
F6 . F15 . 1.301(18) yes
F6 . F16 . 1.208(18) yes
F10 . F20 . 0.775(11) yes
F11 . F20 . 1.429(11) yes
F11 . F21 . 0.968(11) yes
F12 . F21 . 1.622(11) yes
F12 . F22 . 0.542(13) yes
